data_2019953
loop_
_publ_author_name
'Shivaprakash, Shivanna'
'Reddy, G. Chandrasekara'
'Jasinski, Jerry P.'
'Millikan, Sean P.'
'Duff, Courtney E.'
'Glidewell, Christopher'

_publ_section_title
;
 A sterically congested <i>cis</i>-stilbene and its phosphonium salt
 precursor
;
_journal_coeditor_code FA3369
_journal_issue 6
_journal_name_full 'Acta Crystallographica Section C'
_journal_page_first
;
;
_journal_paper_doi 10.1107/S2053229615009110
_journal_volume 71
_journal_year 2015
_chemical_formula_iupac 'C20 H24 O6'
_chemical_formula_moiety 'C20 H24 O6'
_chemical_formula_sum 'C20 H24 O6'
_chemical_formula_weight 360.39
_chemical_name_systematic
;
(<i>Z</i>)-2,2',4,4',5,5'-Hexamethoxystilbene
;
_space_group_crystal_system monoclinic
_space_group_IT_number 14
_space_group_name_Hall '-P 2ybc'
_space_group_name_H-M_alt 'P 1 21/c 1'
_symmetry_space_group_name_Hall '-P 2ybc'
_symmetry_space_group_name_H-M 'P 1 21/c 1'
_atom_sites_solution_hydrogens geom
_audit_creation_method SHELXL-2014
_cell_angle_alpha 90
_cell_angle_beta 110.917(5)
_cell_angle_gamma 90
_cell_formula_units_Z 4
_cell_length_a 17.0340(7)
_cell_length_b 5.0747(2)
_cell_length_c 22.6111(10)
_cell_measurement_reflns_used 3466
_cell_measurement_temperature 173(2)
_cell_measurement_theta_max 71.163
_cell_measurement_theta_min 4.116
_cell_volume 1825.75(15)
_computing_cell_refinement
;
CrysAlis PRO (Agilent, 2014)
;
_computing_data_collection
;
CrysAlis PRO (Agilent, 2014)
;
_computing_data_reduction
;
CrysAlis RED (Agilent, 2014)
;
_computing_molecular_graphics
;
PLATON (Spek, 2009)
;
_computing_publication_material
;
SHELXL2014 (Sheldrick, 2015) and PLATON (Spek, 2009)
;
_computing_structure_refinement
;
SHELXL2014 (Sheldrick, 2015)
;
_computing_structure_solution
;
SHELXS97 (Sheldrick, 2008)
;
_diffrn_ambient_temperature 173(2)
_diffrn_measured_fraction_theta_full 0.995
_diffrn_measured_fraction_theta_max 0.977
_diffrn_measurement_device_type 'Agilent Eos Gemini'
_diffrn_measurement_method \w
_diffrn_radiation_type CuK\a
_diffrn_radiation_wavelength 1.54184
_diffrn_reflns_av_R_equivalents 0.0312
_diffrn_reflns_limit_h_max 20
_diffrn_reflns_limit_h_min -15
_diffrn_reflns_limit_k_max 6
_diffrn_reflns_limit_k_min -5
_diffrn_reflns_limit_l_max 27
_diffrn_reflns_limit_l_min -26
_diffrn_reflns_number 6599
_diffrn_reflns_theta_full 67.684
_diffrn_reflns_theta_max 71.163
_diffrn_reflns_theta_min 4.116
_diffrn_standards_decay_% 0
_diffrn_standards_interval_count 0
_diffrn_standards_interval_time 0
_diffrn_standards_number 0
_exptl_absorpt_coefficient_mu 0.797
_exptl_absorpt_correction_T_max 0.969
_exptl_absorpt_correction_T_min 0.713
_exptl_absorpt_correction_type multi-scan
_exptl_absorpt_process_details
;
(CrysAlis PRO; Agilent, 2014)
;
_exptl_crystal_colour colourless
_exptl_crystal_density_diffrn 1.311
_exptl_crystal_description needle
_exptl_crystal_F_000 768
_exptl_crystal_size_max 0.490
_exptl_crystal_size_mid 0.060
_exptl_crystal_size_min 0.040
_refine_diff_density_max 0.268
_refine_diff_density_min -0.252
_refine_ls_extinction_method none
_refine_ls_goodness_of_fit_ref 1.088
_refine_ls_hydrogen_treatment constr
_refine_ls_matrix_type full
_refine_ls_number_parameters 241
_refine_ls_number_reflns 3453
_refine_ls_number_restraints 0
_refine_ls_restrained_S_all 1.088
_refine_ls_R_factor_all 0.0605
_refine_ls_R_factor_gt 0.0483
_refine_ls_shift/su_max 0.000
_refine_ls_shift/su_mean 0.000
_refine_ls_structure_factor_coef Fsqd
_refine_ls_weighting_details 'w = 1/[\s^2^(Fo^2^)+(0.0869P)^2^+0.1034P] where P=(Fo^2^+2Fc^2^)/3'
_refine_ls_weighting_scheme calc
_refine_ls_wR_factor_gt 0.1389
_refine_ls_wR_factor_ref 0.1470
_reflns_number_gt 2814
_reflns_number_total 3453
_reflns_threshold_expression I>2\s(I)
_cod_data_source_file fa3369sup1.cif
_cod_data_source_block II
_cod_original_cell_volume 1825.75(14)
_cod_database_code 2019953
_shelx_space_group_comment
;
The symmetry employed for this shelxl refinement is uniquely defined
by the following loop, which should always be used as a source of
symmetry information in preference to the above space-group names.
They are only intended as comments.
;
_shelx_estimated_absorpt_t_min 0.696
_shelx_estimated_absorpt_t_max 0.969
_shelxl_version_number 2.014

loop_
_space_group_symop_operation_xyz
'x, y, z'
'-x, y+1/2, -z+1/2'
'-x, -y, -z'
'x, -y-1/2, z-1/2'

loop_
_atom_site_type_symbol
_atom_site_label
_atom_site_fract_x
_atom_site_fract_y
_atom_site_fract_z
_atom_site_U_iso_or_equiv
_atom_site_adp_type
_atom_site_calc_flag
_atom_site_occupancy
C C1 0.38819(10) 0.5381(4) 0.43151(8) 0.0290(4) Uani d 1
H H1 0.4463 0.5305 0.4566 0.035 Uiso calc 1
C C11 0.36955(10) 0.6376(3) 0.36673(8) 0.0238(4) Uani d 1
C C12 0.42253(10) 0.8261(4) 0.35547(8) 0.0254(4) Uani d 1
C C13 0.40825(10) 0.9177(3) 0.29432(8) 0.0258(4) Uani d 1
H H13 0.4440 1.0486 0.2875 0.031 Uiso calc 1
C C14 0.34197(11) 0.8180(3) 0.24348(8) 0.0235(4) Uani d 1
C C15 0.28932(10) 0.6233(3) 0.25352(8) 0.0226(3) Uani d 1
C C16 0.30433(10) 0.5350(3) 0.31446(8) 0.0229(3) Uani d 1
H H16 0.2694 0.4009 0.3211 0.027 Uiso calc 1
O O12 0.48770(9) 0.9093(3) 0.40748(7) 0.0395(4) Uani d 1
C C121 0.53989(12) 1.1147(4) 0.40051(10) 0.0344(4) Uani d 1
H H12A 0.5660 1.0609 0.3702 0.052 Uiso calc 1
H H12B 0.5837 1.1520 0.4416 0.052 Uiso calc 1
H H12C 0.5061 1.2735 0.3849 0.052 Uiso calc 1
O O14 0.32261(9) 0.8951(3) 0.18190(6) 0.0325(3) Uani d 1
C C141 0.37063(13) 1.1038(4) 0.16999(9) 0.0340(4) Uani d 1
H H14A 0.3501 1.1423 0.1245 0.051 Uiso calc 1
H H14B 0.4299 1.0516 0.1840 0.051 Uiso calc 1
H H14C 0.3650 1.2613 0.1932 0.051 Uiso calc 1
O O15 0.22667(8) 0.5331(3) 0.20043(6) 0.0321(3) Uani d 1
C C151 0.17237(12) 0.3385(4) 0.20989(9) 0.0345(4) Uani d 1
H H15A 0.1304 0.2883 0.1690 0.052 Uiso calc 1
H H15B 0.1440 0.4096 0.2373 0.052 Uiso calc 1
H H15C 0.2053 0.1832 0.2300 0.052 Uiso calc 1
C C2 0.33687(11) 0.4565(4) 0.46092(8) 0.0266(4) Uani d 1
H H2 0.3648 0.3795 0.5013 0.032 Uiso calc 1
C C21 0.24498(10) 0.4653(3) 0.44168(7) 0.0211(3) Uani d 1
C C22 0.20550(10) 0.2941(3) 0.47111(8) 0.0214(3) Uani d 1
C C23 0.11869(10) 0.3011(3) 0.45601(8) 0.0244(4) Uani d 1
H H23 0.0929 0.1837 0.4763 0.029 Uiso calc 1
C C24 0.06988(10) 0.4784(3) 0.41154(8) 0.0247(4) Uani d 1
C C25 0.10805(10) 0.6560(3) 0.38227(8) 0.0218(3) Uani d 1
C C26 0.19414(10) 0.6489(3) 0.39806(8) 0.0215(3) Uani d 1
H H26 0.2198 0.7716 0.3789 0.026 Uiso calc 1
O O22 0.25701(7) 0.1233(2) 0.51472(6) 0.0279(3) Uani d 1
C C221 0.21943(12) -0.0434(4) 0.54772(9) 0.0304(4) Uani d 1
H H22A 0.1793 -0.1619 0.5176 0.046 Uiso calc 1
H H22B 0.1900 0.0644 0.5692 0.046 Uiso calc 1
H H22C 0.2631 -0.1476 0.5791 0.046 Uiso calc 1
O O24 -0.01539(8) 0.4969(3) 0.39321(7) 0.0377(4) Uani d 1
C C241 -0.05734(12) 0.3007(4) 0.41562(11) 0.0387(5) Uani d 1
H H24A -0.1182 0.3257 0.3960 0.058 Uiso calc 1
H H24B -0.0405 0.3152 0.4617 0.058 Uiso calc 1
H H24C -0.0422 0.1259 0.4046 0.058 Uiso calc 1
O O25 0.05429(8) 0.8244(3) 0.33919(6) 0.0300(3) Uani d 1
C C251 0.09023(12) 0.9893(4) 0.30469(9) 0.0318(4) Uani d 1
H H25A 0.0458 1.0920 0.2735 0.048 Uiso calc 1
H H25B 0.1188 0.8803 0.2828 0.048 Uiso calc 1
H H25C 0.1309 1.1093 0.3340 0.048 Uiso calc 1

loop_
_atom_site_aniso_label
_atom_site_aniso_U_11
_atom_site_aniso_U_22
_atom_site_aniso_U_33
_atom_site_aniso_U_12
_atom_site_aniso_U_13
_atom_site_aniso_U_23
C1 0.0158(7) 0.0466(10) 0.0230(8) -0.0009(7) 0.0050(7) 0.0050(7)
C11 0.0180(7) 0.0325(9) 0.0227(8) 0.0013(6) 0.0093(7) 0.0029(7)
C12 0.0177(8) 0.0340(9) 0.0244(8) -0.0018(6) 0.0074(7) -0.0006(7)
C13 0.0234(8) 0.0288(8) 0.0276(9) -0.0041(6) 0.0122(7) 0.0013(7)
C14 0.0268(8) 0.0263(8) 0.0212(8) -0.0003(6) 0.0130(7) 0.0006(6)
C15 0.0199(8) 0.0275(8) 0.0203(8) -0.0018(6) 0.0072(7) -0.0023(6)
C16 0.0186(7) 0.0285(8) 0.0237(8) -0.0018(6) 0.0102(7) 0.0012(6)
O12 0.0293(7) 0.0557(9) 0.0284(7) -0.0171(6) 0.0039(6) 0.0015(6)
C121 0.0246(9) 0.0380(10) 0.0405(10) -0.0081(7) 0.0114(8) -0.0100(8)
O14 0.0399(7) 0.0372(7) 0.0217(6) -0.0097(6) 0.0125(6) 0.0028(5)
C141 0.0438(11) 0.0319(9) 0.0326(10) -0.0052(8) 0.0215(9) 0.0033(7)
O15 0.0322(7) 0.0409(7) 0.0217(6) -0.0135(6) 0.0078(5) -0.0013(5)
C151 0.0299(9) 0.0385(10) 0.0314(10) -0.0124(8) 0.0063(8) -0.0004(8)
C2 0.0229(8) 0.0355(9) 0.0199(8) -0.0012(7) 0.0058(7) 0.0044(7)
C21 0.0218(8) 0.0246(8) 0.0185(7) -0.0029(6) 0.0092(6) -0.0009(6)
C22 0.0250(8) 0.0212(7) 0.0189(8) -0.0001(6) 0.0087(7) 0.0005(6)
C23 0.0243(8) 0.0249(8) 0.0271(8) -0.0038(6) 0.0130(7) 0.0035(6)
C24 0.0190(8) 0.0278(8) 0.0287(9) -0.0019(6) 0.0103(7) 0.0018(7)
C25 0.0226(8) 0.0211(7) 0.0217(8) 0.0004(6) 0.0078(7) 0.0019(6)
C26 0.0239(8) 0.0223(7) 0.0216(8) -0.0027(6) 0.0120(7) 0.0010(6)
O22 0.0237(6) 0.0322(6) 0.0275(6) -0.0010(5) 0.0086(5) 0.0100(5)
C221 0.0320(9) 0.0329(9) 0.0269(9) -0.0031(7) 0.0111(8) 0.0097(7)
O24 0.0196(6) 0.0427(8) 0.0524(9) 0.0009(5) 0.0149(6) 0.0178(6)
C241 0.0227(8) 0.0478(11) 0.0464(12) -0.0087(8) 0.0135(9) 0.0081(9)
O25 0.0240(6) 0.0303(6) 0.0355(7) 0.0030(5) 0.0102(6) 0.0120(5)
C251 0.0324(9) 0.0297(9) 0.0322(9) 0.0009(7) 0.0103(8) 0.0110(7)

loop_
_atom_type_symbol
_atom_type_description
_atom_type_scat_dispersion_real
_atom_type_scat_dispersion_imag
_atom_type_scat_source
C C 0.0181 0.0091 'International Tables Vol C Tables 4.2.6.8 and 6.1.1.4'
H H 0.0000 0.0000 'International Tables Vol C Tables 4.2.6.8 and 6.1.1.4'
O O 0.0492 0.0322 'International Tables Vol C Tables 4.2.6.8 and 6.1.1.4'

loop_
_geom_angle_atom_site_label_1
_geom_angle_atom_site_label_2
_geom_angle_atom_site_label_3
_geom_angle
_geom_angle_publ_flag
C2 C1 C11 130.75(16) y
C2 C1 H1 114.6 ?
C11 C1 H1 114.6 ?
C12 C11 C16 117.97(15) ?
C12 C11 C1 119.42(16) ?
C16 C11 C1 122.40(15) ?
O12 C12 C11 115.72(16) y
O12 C12 C13 123.46(15) y
C13 C12 C11 120.82(16) ?
C14 C13 C12 120.12(15) ?
C14 C13 H13 119.9 ?
C12 C13 H13 119.9 ?
O14 C14 C13 124.60(15) y
O14 C14 C15 115.41(15) y
C13 C14 C15 119.99(15) ?
O15 C15 C14 115.84(15) y
O15 C15 C16 125.03(15) y
C16 C15 C14 119.13(16) ?
C15 C16 C11 121.91(15) ?
C15 C16 H16 119.0 ?
C11 C16 H16 119.0 ?
C12 O12 C121 118.83(15) y
O12 C121 H12A 109.5 ?
O12 C121 H12B 109.5 ?
H12A C121 H12B 109.5 ?
O12 C121 H12C 109.5 ?
H12A C121 H12C 109.5 ?
H12B C121 H12C 109.5 ?
C14 O14 C141 117.38(14) y
O14 C141 H14A 109.5 ?
O14 C141 H14B 109.5 ?
H14A C141 H14B 109.5 ?
O14 C141 H14C 109.5 ?
H14A C141 H14C 109.5 ?
H14B C141 H14C 109.5 ?
C15 O15 C151 116.48(14) y
O15 C151 H15A 109.5 ?
O15 C151 H15B 109.5 ?
H15A C151 H15B 109.5 ?
O15 C151 H15C 109.5 ?
H15A C151 H15C 109.5 ?
H15B C151 H15C 109.5 ?
C1 C2 C21 131.26(16) y
C1 C2 H2 114.4 ?
C21 C2 H2 114.4 ?
C22 C21 C26 117.58(14) ?
C22 C21 C2 118.77(15) ?
C26 C21 C2 123.51(15) ?
O22 C22 C21 116.17(14) y
O22 C22 C23 122.90(14) y
C23 C22 C21 120.93(15) ?
C24 C23 C22 120.27(15) ?
C24 C23 H23 119.9 ?
C22 C23 H23 119.9 ?
O24 C24 C23 124.34(15) y
O24 C24 C25 115.68(15) y
C23 C24 C25 119.97(15) ?
O25 C25 C24 115.46(14) y
O25 C25 C26 125.32(14) y
C26 C25 C24 119.22(15) ?
C25 C26 C21 121.98(14) ?
C25 C26 H26 119.0 ?
C21 C26 H26 119.0 ?
C22 O22 C221 117.49(13) y
O22 C221 H22A 109.5 ?
O22 C221 H22B 109.5 ?
H22A C221 H22B 109.5 ?
O22 C221 H22C 109.5 ?
H22A C221 H22C 109.5 ?
H22B C221 H22C 109.5 ?
C24 O24 C241 117.38(15) y
O24 C241 H24A 109.5 ?
O24 C241 H24B 109.5 ?
H24A C241 H24B 109.5 ?
O24 C241 H24C 109.5 ?
H24A C241 H24C 109.5 ?
H24B C241 H24C 109.5 ?
C25 O25 C251 116.56(13) y
O25 C251 H25A 109.5 ?
O25 C251 H25B 109.5 ?
H25A C251 H25B 109.5 ?
O25 C251 H25C 109.5 ?
H25A C251 H25C 109.5 ?
H25B C251 H25C 109.5 ?

loop_
_geom_bond_atom_site_label_1
_geom_bond_atom_site_label_2
_geom_bond_distance
_geom_bond_publ_flag
C1 C2 1.339(2) y
C1 C11 1.473(2) ?
C1 H1 0.9500 ?
C11 C12 1.400(2) ?
C11 C16 1.402(2) ?
C12 O12 1.364(2) ?
C12 C13 1.395(2) ?
C13 C14 1.388(3) ?
C13 H13 0.9500 ?
C14 O14 1.369(2) ?
C14 C15 1.406(2) ?
C15 O15 1.369(2) ?
C15 C16 1.383(2) ?
C16 H16 0.9500 ?
O12 C121 1.415(2) ?
C121 H12A 0.9800 ?
C121 H12B 0.9800 ?
C121 H12C 0.9800 ?
O14 C141 1.421(2) ?
C141 H14A 0.9800 ?
C141 H14B 0.9800 ?
C141 H14C 0.9800 ?
O15 C151 1.421(2) ?
C151 H15A 0.9800 ?
C151 H15B 0.9800 ?
C151 H15C 0.9800 ?
C2 C21 1.468(2) ?
C2 H2 0.9500 ?
C21 C22 1.403(2) ?
C21 C26 1.407(2) ?
C22 O22 1.370(2) ?
C22 C23 1.394(2) ?
C23 C24 1.384(2) ?
C23 H23 0.9500 ?
C24 O24 1.364(2) ?
C24 C25 1.407(2) ?
C25 O25 1.371(2) ?
C25 C26 1.380(2) ?
C26 H26 0.9500 ?
O22 C221 1.422(2) ?
C221 H22A 0.9800 ?
C221 H22B 0.9800 ?
C221 H22C 0.9800 ?
O24 C241 1.420(2) ?
C241 H24A 0.9800 ?
C241 H24B 0.9800 ?
C241 H24C 0.9800 ?
O25 C251 1.423(2) ?
C251 H25A 0.9800 ?
C251 H25B 0.9800 ?
C251 H25C 0.9800 ?

loop_
_geom_torsion_atom_site_label_1
_geom_torsion_atom_site_label_2
_geom_torsion_atom_site_label_3
_geom_torsion_atom_site_label_4
_geom_torsion
_geom_torsion_publ_flag
C2 C1 C11 C12 147.9(2) y
C2 C1 C11 C16 -37.5(3) ?
C16 C11 C12 O12 -176.60(15) ?
C1 C11 C12 O12 -1.8(2) ?
C16 C11 C12 C13 3.0(2) ?
C1 C11 C12 C13 177.80(16) ?
O12 C12 C13 C14 178.13(16) ?
C11 C12 C13 C14 -1.4(3) ?
C12 C13 C14 O14 179.83(16) ?
C12 C13 C14 C15 -0.3(3) ?
O14 C14 C15 O15 1.1(2) ?
C13 C14 C15 O15 -178.75(15) ?
O14 C14 C15 C16 -179.75(14) ?
C13 C14 C15 C16 0.4(2) ?
O15 C15 C16 C11 -179.67(15) ?
C14 C15 C16 C11 1.3(2) ?
C12 C11 C16 C15 -2.9(2) ?
C1 C11 C16 C15 -177.59(15) ?
C13 C12 O12 C121 5.4(3) ?
C11 C12 O12 C121 -175.05(16) y
C13 C14 O14 C141 -4.2(3) y
C15 C14 O14 C141 175.94(15) ?
C16 C15 O15 C151 1.6(2) ?
C14 C15 O15 C151 -179.30(15) y
C11 C1 C2 C21 -7.8(4) y
C1 C2 C21 C22 159.7(2) y
C1 C2 C21 C26 -24.7(3) ?
C26 C21 C22 O22 -178.08(14) ?
C2 C21 C22 O22 -2.2(2) ?
C26 C21 C22 C23 2.0(2) ?
C2 C21 C22 C23 177.83(15) ?
O22 C22 C23 C24 179.96(16) ?
C21 C22 C23 C24 -0.1(3) ?
C22 C23 C24 O24 179.10(17) ?
C22 C23 C24 C25 -1.2(3) ?
O24 C24 C25 O25 0.1(2) ?
C23 C24 C25 O25 -179.63(15) ?
O24 C24 C25 C26 -179.71(16) ?
C23 C24 C25 C26 0.6(3) ?
O25 C25 C26 C21 -178.37(15) ?
C24 C25 C26 C21 1.4(2) ?
C22 C21 C26 C25 -2.6(2) ?
C2 C21 C26 C25 -178.28(16) ?
C23 C22 O22 C221 -3.2(2) ?
C21 C22 O22 C221 176.87(15) y
C23 C24 O24 C241 -7.9(3) y
C25 C24 O24 C241 172.41(17) ?
C26 C25 O25 C251 5.3(2) ?
C24 C25 O25 C251 -174.41(15) y

_cod_database_fobs_code 2019953
